data_2212275
loop_
_publ_author_name
'Yun-Fa Zheng'
'Chun-Niu Zhang'
'Ming-Hua Yang'

_publ_section_title 4-(3-Bromothien-2-yl)-1,5-dimethyl-2-phenyl-1<i>H</i>-pyrazol-3(2<i>H</i>)-one
_journal_coeditor_code LH2257
_journal_issue 2
_journal_name_full 'Acta Crystallographica Section E'
_journal_page_first o685
_journal_page_last o686
_journal_paper_doi 10.1107/S1600536806051725
_journal_volume 63
_journal_year 2007
_chemical_formula_iupac 'C16 H14 Br N3 O S'
_chemical_formula_moiety 'C16 H14 Br N3 O S'
_chemical_formula_sum 'C16 H14 Br N3 O S'
_chemical_formula_weight 376.27
_chemical_name_systematic
;
4-(3-Bromothien-2-yl)-1,5-dimethyl-2-phenyl-1H-pyrazol-3(2H)-one
;
_space_group_IT_number 14
_symmetry_cell_setting monoclinic
_symmetry_space_group_name_Hall '-P 2ybc'
_symmetry_space_group_name_H-M 'P 1 21/c 1'
_atom_sites_solution_hydrogens geom
_atom_sites_solution_primary direct
_atom_sites_solution_secondary difmap
_audit_creation_method SHELXL-97
_cell_angle_alpha 90.00
_cell_angle_beta 101.003(4)
_cell_angle_gamma 90.00
_cell_formula_units_Z 4
_cell_length_a 9.2439(12)
_cell_length_b 7.3436(10)
_cell_length_c 24.218(3)
_cell_measurement_reflns_used 2507
_cell_measurement_temperature 298(2)
_cell_measurement_theta_max 24.38
_cell_measurement_theta_min 2.55
_cell_volume 1613.8(4)
_computing_cell_refinement 'SAINT (Bruker, 2002)'
_computing_data_collection 'SMART (Bruker, 2002)'
_computing_data_reduction SAINT
_computing_molecular_graphics 'SHELXTL (Bruker, 2002)'
_computing_publication_material SHELXL97
_computing_structure_refinement 'SHELXL97 (Sheldrick, 1997)'
_computing_structure_solution 'SHELXS97 (Sheldrick, 1997)'
_diffrn_ambient_temperature 298(2)
_diffrn_measured_fraction_theta_full 0.998
_diffrn_measured_fraction_theta_max 0.998
_diffrn_measurement_device_type 'Bruker APEX area-detector'
_diffrn_measurement_method '\f and \w'
_diffrn_radiation_monochromator graphite
_diffrn_radiation_source 'fine-focus sealed tube'
_diffrn_radiation_type MoK\a
_diffrn_radiation_wavelength 0.71073
_diffrn_reflns_av_R_equivalents 0.0288
_diffrn_reflns_av_sigmaI/netI 0.0373
_diffrn_reflns_limit_h_max 11
_diffrn_reflns_limit_h_min -8
_diffrn_reflns_limit_k_max 8
_diffrn_reflns_limit_k_min -8
_diffrn_reflns_limit_l_max 29
_diffrn_reflns_limit_l_min -28
_diffrn_reflns_number 8225
_diffrn_reflns_theta_full 25.20
_diffrn_reflns_theta_max 25.20
_diffrn_reflns_theta_min 1.71
_diffrn_standards_number 0
_exptl_absorpt_coefficient_mu 2.681
_exptl_absorpt_correction_T_max 0.6606
_exptl_absorpt_correction_T_min 0.5915
_exptl_absorpt_correction_type multi-scan
_exptl_absorpt_process_details '(SADABS; Bruker, 2002)'
_exptl_crystal_colour Yellow
_exptl_crystal_density_diffrn 1.549
_exptl_crystal_density_method 'not measured'
_exptl_crystal_description Block
_exptl_crystal_F_000 760
_exptl_crystal_size_max 0.24
_exptl_crystal_size_mid 0.17
_exptl_crystal_size_min 0.16
_refine_diff_density_max 0.309
_refine_diff_density_min -0.255
_refine_ls_extinction_method none
_refine_ls_goodness_of_fit_ref 1.025
_refine_ls_hydrogen_treatment constr
_refine_ls_matrix_type full
_refine_ls_number_parameters 201
_refine_ls_number_reflns 2891
_refine_ls_number_restraints 0
_refine_ls_restrained_S_all 1.025
_refine_ls_R_factor_all 0.0475
_refine_ls_R_factor_gt 0.0358
_refine_ls_shift/su_max 0.002
_refine_ls_shift/su_mean 0.000
_refine_ls_structure_factor_coef Fsqd
_refine_ls_weighting_details 'calc w=1/[\s^2^(Fo^2^)+(0.0393P)^2^+0.6288P] where P=(Fo^2^+2Fc^2^)/3'
_refine_ls_weighting_scheme calc
_refine_ls_wR_factor_gt 0.0831
_refine_ls_wR_factor_ref 0.0881
_reflns_number_gt 2328
_reflns_number_total 2891
_reflns_threshold_expression I>2\s(I)
_cod_data_source_file lh2257.cif
_cod_data_source_block I
_cod_depositor_comments
;
The following automatic conversions were performed:
'_symmetry_cell_setting' value 'Monoclinic' changed to 'monoclinic'
according to '/home/saulius/struct/CIF-dictionaries/cif_core.dic'
dictionary named 'cif_core.dic' version 2.4.1 from 2010-06-29.

Automatic conversion script
Id: cif_fix_enum 1527 2010-12-29 10:47:43Z saulius 

The following automatic conversions were performed:

'_symmetry_cell_setting' value 'Monoclinic' changed to 'monoclinic'
according to /home/saulius/struct/CIF-dictionaries/cif_core.dic
dictionary named 'cif_core.dic' version 2.4.1 from 2010-06-29.

Automatic conversion script
Id: cif_fix_values 1715 2011-07-08 13:25:40Z adriana 
;
_cod_original_sg_symbol_H-M 'P 21/c'
_cod_database_code 2212275
_cod_database_fobs_code 2212275

loop_
_symmetry_equiv_pos_as_xyz
'x, y, z'
'-x, y+1/2, -z+1/2'
'-x, -y, -z'
'x, -y-1/2, z-1/2'

loop_
_atom_site_type_symbol
_atom_site_label
_atom_site_fract_x
_atom_site_fract_y
_atom_site_fract_z
_atom_site_U_iso_or_equiv
_atom_site_adp_type
_atom_site_calc_flag
_atom_site_refinement_flags
_atom_site_occupancy
Br Br1 -0.06419(4) 0.57513(5) 1.227487(13) 0.06069(15) Uani d . 1
S S1 0.08085(8) 0.53046(10) 1.12277(3) 0.0463(2) Uani d . 1
O O1 0.2209(2) 0.8255(3) 0.91970(8) 0.0491(5) Uani d . 1
N N1 0.2148(2) 0.5385(3) 1.01538(9) 0.0379(5) Uani d . 1
N N2 0.3583(2) 0.6002(3) 0.88747(9) 0.0377(5) Uani d . 1
N N3 0.4222(2) 0.4349(3) 0.90920(9) 0.0370(5) Uani d . 1
C C1 -0.0174(3) 0.6646(4) 1.16060(12) 0.0442(7) Uani d . 1
C C2 -0.0534(3) 0.8283(4) 1.13710(12) 0.0485(7) Uani d . 1
H H2 -0.1065 0.9171 1.1521 0.058 Uiso calc R 1
C C3 0.0000(4) 0.8470(4) 1.08678(12) 0.0515(8) Uani d . 1
H H3 -0.0149 0.9514 1.0647 0.062 Uiso calc R 1
C C4 0.0754(3) 0.6996(4) 1.07309(11) 0.0425(7) Uani d . 1
C C5 0.1408(3) 0.6800(4) 1.02402(12) 0.0445(7) Uani d . 1
H H5 0.1290 0.7733 0.9976 0.053 Uiso calc R 1
C C6 0.2772(3) 0.5334(3) 0.96708(11) 0.0350(6) Uani d . 1
C C7 0.2748(3) 0.6718(4) 0.92509(11) 0.0370(6) Uani d . 1
C C8 0.3623(3) 0.3918(3) 0.95453(11) 0.0352(6) Uani d . 1
C C9 0.4306(3) 0.7111(4) 0.85313(11) 0.0379(6) Uani d . 1
C C10 0.3427(4) 0.8133(4) 0.81137(11) 0.0470(7) Uani d . 1
H H10 0.2406 0.8035 0.8055 0.056 Uiso calc R 1
C C11 0.4087(5) 0.9294(4) 0.77876(13) 0.0598(9) Uani d . 1
H H11 0.3509 0.9991 0.7509 0.072 Uiso calc R 1
C C12 0.5592(5) 0.9421(5) 0.78738(15) 0.0668(11) Uani d . 1
H H12 0.6032 1.0204 0.7653 0.080 Uiso calc R 1
C C13 0.6457(4) 0.8394(5) 0.82859(14) 0.0621(9) Uani d . 1
H H13 0.7478 0.8480 0.8339 0.075 Uiso calc R 1
C C14 0.5819(3) 0.7235(4) 0.86225(12) 0.0464(7) Uani d . 1
H H14 0.6401 0.6554 0.8904 0.056 Uiso calc R 1
C C15 0.3905(3) 0.2124(4) 0.98264(12) 0.0461(7) Uani d . 1
H H15A 0.4949 0.1921 0.9926 0.069 Uiso calc R 1
H H15B 0.3462 0.1181 0.9575 0.069 Uiso calc R 1
H H15C 0.3488 0.2108 1.0160 0.069 Uiso calc R 1
C C16 0.4627(4) 0.3039(4) 0.86962(12) 0.0520(8) Uani d . 1
H H16A 0.3772 0.2732 0.8420 0.078 Uiso calc R 1
H H16B 0.5014 0.1960 0.8895 0.078 Uiso calc R 1
H H16C 0.5363 0.3563 0.8513 0.078 Uiso calc R 1

loop_
_atom_site_aniso_label
_atom_site_aniso_U_11
_atom_site_aniso_U_22
_atom_site_aniso_U_33
_atom_site_aniso_U_12
_atom_site_aniso_U_13
_atom_site_aniso_U_23
Br1 0.0686(3) 0.0687(3) 0.0473(2) -0.00931(17) 0.01754(16) 0.00375(16)
S1 0.0476(4) 0.0413(4) 0.0518(5) 0.0108(3) 0.0141(3) 0.0038(3)
O1 0.0603(13) 0.0319(11) 0.0598(13) 0.0174(10) 0.0235(11) 0.0072(9)
N1 0.0391(13) 0.0352(13) 0.0408(13) 0.0033(10) 0.0113(10) -0.0008(10)
N2 0.0447(13) 0.0289(12) 0.0404(12) 0.0101(10) 0.0103(10) 0.0029(10)
N3 0.0466(14) 0.0279(12) 0.0370(12) 0.0107(10) 0.0095(10) -0.0012(9)
C1 0.0415(17) 0.0513(18) 0.0410(15) 0.0023(14) 0.0109(13) -0.0037(14)
C2 0.0574(19) 0.0454(18) 0.0460(16) 0.0175(15) 0.0178(15) -0.0007(14)
C3 0.068(2) 0.0434(17) 0.0458(17) 0.0181(15) 0.0165(15) 0.0076(14)
C4 0.0439(17) 0.0404(17) 0.0444(16) 0.0081(13) 0.0112(13) 0.0008(12)
C5 0.0491(18) 0.0443(18) 0.0410(16) 0.0052(14) 0.0106(13) 0.0041(13)
C6 0.0363(15) 0.0305(14) 0.0387(14) 0.0028(11) 0.0084(12) -0.0010(11)
C7 0.0357(15) 0.0332(15) 0.0422(15) 0.0025(12) 0.0078(12) -0.0035(12)
C8 0.0394(15) 0.0290(15) 0.0353(14) 0.0004(11) 0.0026(12) -0.0019(11)
C9 0.0529(18) 0.0310(15) 0.0317(14) 0.0066(12) 0.0133(12) -0.0013(11)
C10 0.061(2) 0.0378(17) 0.0409(16) 0.0100(14) 0.0070(14) -0.0008(13)
C11 0.097(3) 0.0437(18) 0.0405(17) 0.0149(18) 0.0186(18) 0.0068(14)
C12 0.106(3) 0.046(2) 0.061(2) 0.0034(19) 0.047(2) 0.0083(16)
C13 0.066(2) 0.060(2) 0.070(2) 0.0027(18) 0.0370(19) 0.0050(18)
C14 0.0497(19) 0.0485(18) 0.0444(16) 0.0101(14) 0.0174(14) 0.0048(13)
C15 0.0581(19) 0.0312(15) 0.0484(17) 0.0069(13) 0.0086(14) 0.0047(13)
C16 0.069(2) 0.0390(17) 0.0503(18) 0.0164(15) 0.0183(16) -0.0058(14)

loop_
_atom_type_symbol
_atom_type_description
_atom_type_scat_dispersion_real
_atom_type_scat_dispersion_imag
_atom_type_scat_source
C C 0.0033 0.0016 'International Tables Vol C Tables 4.2.6.8 and 6.1.1.4'
H H 0.0000 0.0000 'International Tables Vol C Tables 4.2.6.8 and 6.1.1.4'
Br Br -0.2901 2.4595 'International Tables Vol C Tables 4.2.6.8 and 6.1.1.4'
N N 0.0061 0.0033 'International Tables Vol C Tables 4.2.6.8 and 6.1.1.4'
O O 0.0106 0.0060 'International Tables Vol C Tables 4.2.6.8 and 6.1.1.4'
S S 0.1246 0.1234 'International Tables Vol C Tables 4.2.6.8 and 6.1.1.4'

loop_
_geom_angle_atom_site_label_1
_geom_angle_atom_site_label_2
_geom_angle_atom_site_label_3
_geom_angle
_geom_angle_publ_flag
C1 S1 C4 90.63(14) n
C5 N1 C6 118.4(2) n
C7 N2 N3 108.9(2) n
C7 N2 C9 123.0(2) ?
N3 N2 C9 120.2(2) n
C8 N3 N2 107.2(2) ?
C8 N3 C16 125.0(2) ?
N2 N3 C16 117.8(2) ?
C2 C1 S1 113.6(2) n
C2 C1 Br1 126.9(2) n
S1 C1 Br1 119.53(17) n
C1 C2 C3 110.8(3) ?
C1 C2 H2 124.6 ?
C3 C2 H2 124.6 ?
C4 C3 C2 114.5(3) ?
C4 C3 H3 122.8 ?
C2 C3 H3 122.8 ?
C3 C4 C5 126.6(3) ?
C3 C4 S1 110.6(2) ?
C5 C4 S1 122.9(2) ?
N1 C5 C4 122.5(3) n
N1 C5 H5 118.8 ?
C4 C5 H5 118.8 ?
C8 C6 N1 123.4(2) n
C8 C6 C7 108.1(2) ?
N1 C6 C7 128.3(2) ?
O1 C7 N2 122.4(2) n
O1 C7 C6 132.5(2) n
N2 C7 C6 105.0(2) ?
N3 C8 C6 110.0(2) ?
N3 C8 C15 121.0(2) ?
C6 C8 C15 129.0(2) ?
C14 C9 C10 121.1(3) ?
C14 C9 N2 121.4(2) ?
C10 C9 N2 117.4(3) ?
C11 C10 C9 119.2(3) ?
C11 C10 H10 120.4 ?
C9 C10 H10 120.4 ?
C12 C11 C10 120.1(3) ?
C12 C11 H11 119.9 ?
C10 C11 H11 119.9 ?
C11 C12 C13 120.3(3) ?
C11 C12 H12 119.8 ?
C13 C12 H12 119.8 ?
C12 C13 C14 120.6(3) ?
C12 C13 H13 119.7 ?
C14 C13 H13 119.7 ?
C9 C14 C13 118.6(3) ?
C9 C14 H14 120.7 ?
C13 C14 H14 120.7 ?
C8 C15 H15A 109.5 ?
C8 C15 H15B 109.5 ?
H15A C15 H15B 109.5 ?
C8 C15 H15C 109.5 ?
H15A C15 H15C 109.5 ?
H15B C15 H15C 109.5 ?
N3 C16 H16A 109.5 ?
N3 C16 H16B 109.5 ?
H16A C16 H16B 109.5 ?
N3 C16 H16C 109.5 ?
H16A C16 H16C 109.5 ?
H16B C16 H16C 109.5 ?

loop_
_geom_bond_atom_site_label_1
_geom_bond_atom_site_label_2
_geom_bond_distance
_geom_bond_publ_flag
Br1 C1 1.873(3) ?
S1 C1 1.718(3) ?
S1 C4 1.723(3) ?
O1 C7 1.231(3) ?
N1 C5 1.283(3) n
N1 C6 1.400(3) n
N2 C7 1.404(3) n
N2 N3 1.407(3) n
N2 C9 1.419(3) n
N3 C8 1.358(3) n
N3 C16 1.456(3) n
C1 C2 1.344(4) ?
C2 C3 1.407(4) ?
C2 H2 0.9300 ?
C3 C4 1.362(4) ?
C3 H3 0.9300 ?
C4 C5 1.440(4) n
C5 H5 0.9300 ?
C6 C8 1.372(4) ?
C6 C7 1.435(4) ?
C8 C15 1.483(4) ?
C9 C14 1.377(4) ?
C9 C10 1.390(4) ?
C10 C11 1.381(4) ?
C10 H10 0.9300 ?
C11 C12 1.370(5) n
C11 H11 0.9300 ?
C12 C13 1.378(5) ?
C12 H12 0.9300 ?
C13 C14 1.386(4) ?
C13 H13 0.9300 ?
C14 H14 0.9300 ?
C15 H15A 0.9600 ?
C15 H15B 0.9600 ?
C15 H15C 0.9600 ?
C16 H16A 0.9600 ?
C16 H16B 0.9600 ?
C16 H16C 0.9600 ?

loop_
_geom_torsion_atom_site_label_1
_geom_torsion_atom_site_label_2
_geom_torsion_atom_site_label_3
_geom_torsion_atom_site_label_4
_geom_torsion
C7 N2 N3 C8 8.8(3)
C9 N2 N3 C8 158.6(2)
C7 N2 N3 C16 156.2(2)
C9 N2 N3 C16 -54.0(3)
C4 S1 C1 C2 0.3(3)
C4 S1 C1 Br1 179.93(18)
S1 C1 C2 C3 -0.1(4)
Br1 C1 C2 C3 -179.7(2)
C1 C2 C3 C4 -0.3(4)
C2 C3 C4 C5 179.4(3)
C2 C3 C4 S1 0.5(4)
C1 S1 C4 C3 -0.4(2)
C1 S1 C4 C5 -179.4(3)
C6 N1 C5 C4 -178.5(3)
C3 C4 C5 N1 177.4(3)
S1 C4 C5 N1 -3.8(4)
C5 N1 C6 C8 177.9(3)
C5 N1 C6 C7 2.5(4)
N3 N2 C7 O1 171.4(3)
C9 N2 C7 O1 22.6(4)
N3 N2 C7 C6 -6.4(3)
C9 N2 C7 C6 -155.2(2)
C8 C6 C7 O1 -175.8(3)
N1 C6 C7 O1 0.1(5)
C8 C6 C7 N2 1.7(3)
N1 C6 C7 N2 177.6(3)
N2 N3 C8 C6 -7.7(3)
C16 N3 C8 C6 -152.1(3)
N2 N3 C8 C15 171.5(2)
C16 N3 C8 C15 27.1(4)
N1 C6 C8 N3 -172.4(2)
C7 C6 C8 N3 3.8(3)
N1 C6 C8 C15 8.5(5)
C7 C6 C8 C15 -175.4(3)
C7 N2 C9 C14 110.9(3)
N3 N2 C9 C14 -34.7(4)
C7 N2 C9 C10 -66.4(3)
N3 N2 C9 C10 148.1(2)
C14 C9 C10 C11 -0.3(4)
N2 C9 C10 C11 177.0(2)
C9 C10 C11 C12 0.5(4)
C10 C11 C12 C13 -0.1(5)
C11 C12 C13 C14 -0.7(5)
C10 C9 C14 C13 -0.5(4)
N2 C9 C14 C13 -177.6(3)
C12 C13 C14 C9 0.9(5)

loop_
_cod_related_entry_id
_cod_related_entry_database
_cod_related_entry_code
1 ChemSpider 30655161
